data_7045033
loop_
_publ_author_name
'Hutchinson, Daniel John'
'Clauss, Reike'
'S\'arosi, Menyh\'art-Botond'
'Hey-Hawkins, Evamarie'

_publ_section_title
;
 Supramolecular self-assembly of heterobimetallic complexes: a new
 N,P-based, selective heteroditopic ligand.
;
_journal_issue 4
_journal_name_full 'Dalton transactions (Cambridge, England : 2003)'
_journal_page_first 1053
_journal_page_last 1061
_journal_paper_doi 10.1039/c7dt04449f
_journal_volume 47
_journal_year 2018
_chemical_formula_moiety 'C29 H30 F6 N7 O7 P1 S2 Zn1'
_chemical_formula_sum 'C29 H30 F6 N7 O7 P S2 Zn'
_chemical_formula_weight 863.08
_space_group_crystal_system monoclinic
_space_group_IT_number 15
_space_group_name_Hall '-C 2yc'
_space_group_name_H-M_alt 'C 1 2/c 1'
_symmetry_space_group_name_Hall '-C 2yc'
_symmetry_space_group_name_H-M 'C 1 2/c 1'
_atom_sites_solution_hydrogens mixed
_audit_creation_method SHELXL-2013
_audit_update_record
;
2017-10-26 deposited with the CCDC.
2017-12-12 downloaded from the CCDC.
;
_cell_angle_alpha 90
_cell_angle_beta 103.526(2)
_cell_angle_gamma 90
_cell_formula_units_Z 8
_cell_length_a 20.0495(4)
_cell_length_b 20.1730(4)
_cell_length_c 17.8536(4)
_cell_measurement_reflns_used 8461
_cell_measurement_temperature 130.05(10)
_cell_measurement_theta_max 28.8780
_cell_measurement_theta_min 2.5300
_cell_volume 7020.8(3)
_computing_cell_refinement
;
CrysAlisPro, Agilent Technologies,
Version 1.171.37.35 (release 13-08-2014 CrysAlis171 .NET)
(compiled Aug 13 2014,18:06:01)
;
_computing_data_collection
;
CrysAlisPro, Agilent Technologies,
Version 1.171.37.35 (release 13-08-2014 CrysAlis171 .NET)
(compiled Aug 13 2014,18:06:01)
;
_computing_data_reduction
;
CrysAlisPro, Agilent Technologies,
Version 1.171.37.35 (release 13-08-2014 CrysAlis171 .NET)
(compiled Aug 13 2014,18:06:01)
;
_computing_molecular_graphics 'Bruker SHELXTL'
_computing_publication_material 'Bruker SHELXTL'
_computing_structure_refinement 'SHELXL-2013 (Sheldrick, 2013)'
_computing_structure_solution 'SHELXL-2013 (Sheldrick, 2013)'
_diffrn_ambient_temperature 130.05(10)
_diffrn_detector_area_resol_mean 16.3560
_diffrn_measured_fraction_theta_full 1.000
_diffrn_measured_fraction_theta_max 1.000
_diffrn_measurement_device_type 'Xcalibur, Sapphire3, Gemini'
_diffrn_measurement_method '\w scans'
_diffrn_radiation_type 'Mo K\a'
_diffrn_radiation_wavelength 0.71073
_diffrn_reflns_av_R_equivalents 0.0398
_diffrn_reflns_av_unetI/netI 0.0364
_diffrn_reflns_Laue_measured_fraction_full 1.000
_diffrn_reflns_Laue_measured_fraction_max 1.000
_diffrn_reflns_limit_h_max 24
_diffrn_reflns_limit_h_min -24
_diffrn_reflns_limit_k_max 24
_diffrn_reflns_limit_k_min -24
_diffrn_reflns_limit_l_max 21
_diffrn_reflns_limit_l_min -20
_diffrn_reflns_number 26577
_diffrn_reflns_point_group_measured_fraction_full 1.000
_diffrn_reflns_point_group_measured_fraction_max 1.000
_diffrn_reflns_theta_full 25.242
_diffrn_reflns_theta_max 25.499
_diffrn_reflns_theta_min 2.019
_diffrn_source 'Enhance (Mo) X-ray Source'
_exptl_absorpt_coefficient_mu 0.953
_exptl_absorpt_correction_T_max 1.00000
_exptl_absorpt_correction_T_min 0.76920
_exptl_absorpt_correction_type multi-scan
_exptl_absorpt_process_details
;
CrysAlisPro, Agilent Technologies,
Version 1.171.37.35 (release 13-08-2014 CrysAlis171 .NET)
(compiled Aug 13 2014,18:06:01)
Empirical absorption correction using spherical harmonics,
 implemented in SCALE3 ABSPACK scaling algorithm.
;
_exptl_crystal_colour 'pale yellow'
_exptl_crystal_density_diffrn 1.633
_exptl_crystal_description irregular
_exptl_crystal_F_000 3520
_exptl_crystal_recrystallization_method 'Vapour deposition'
_exptl_crystal_size_max 0.200
_exptl_crystal_size_mid 0.100
_exptl_crystal_size_min 0.100
_refine_diff_density_max 0.533
_refine_diff_density_min -0.366
_refine_diff_density_rms 0.074
_refine_ls_extinction_method none
_refine_ls_goodness_of_fit_ref 1.065
_refine_ls_hydrogen_treatment mixed
_refine_ls_matrix_type full
_refine_ls_number_parameters 486
_refine_ls_number_reflns 6545
_refine_ls_number_restraints 0
_refine_ls_restrained_S_all 1.065
_refine_ls_R_factor_all 0.0585
_refine_ls_R_factor_gt 0.0399
_refine_ls_shift/su_max 0.000
_refine_ls_shift/su_mean 0.000
_refine_ls_structure_factor_coef Fsqd
_refine_ls_weighting_details 'w=1/[\s^2^(Fo^2^)+(0.0525P)^2^+9.4884P] where P=(Fo^2^+2Fc^2^)/3'
_refine_ls_weighting_scheme calc
_refine_ls_wR_factor_gt 0.0942
_refine_ls_wR_factor_ref 0.1089
_reflns_Friedel_coverage 0.000
_reflns_number_gt 5095
_reflns_number_total 6545
_reflns_threshold_expression 'I > 2\s(I)'
_cod_data_source_file c7dt04449f2.cif
_cod_data_source_block L1Zn
_cod_depositor_comments 'Adding full bibliography for 7045032--7045034.cif.'
_cod_original_formula_sum 'C29 H30 F6 N7 O7 P1 S2 Zn1'
_cod_database_code 7045033
_shelx_space_group_comment
;
The symmetry employed for this shelxl refinement is uniquely defined
by the following loop, which should always be used as a source of
symmetry information in preference to the above space-group names.
They are only intended as comments.
;
_shelxl_version_number 2013-4

loop_
_space_group_symop_operation_xyz
'x, y, z'
'-x, y, -z+1/2'
'x+1/2, y+1/2, z'
'-x+1/2, y+1/2, -z+1/2'
'-x, -y, -z'
'x, -y, z-1/2'
'-x+1/2, -y+1/2, -z'
'x+1/2, -y+1/2, z-1/2'

loop_
_atom_site_label
_atom_site_type_symbol
_atom_site_fract_x
_atom_site_fract_y
_atom_site_fract_z
_atom_site_U_iso_or_equiv
_atom_site_adp_type
_atom_site_occupancy
_atom_site_site_symmetry_order
_atom_site_calc_flag
_atom_site_refinement_flags_posn
_atom_site_refinement_flags_adp
C2 C 0.34093(14) -0.01927(14) 0.22437(18) 0.0228(6) Uani 1 1 d . .
C4 C 0.25397(14) 0.01510(14) 0.12350(17) 0.0200(6) Uani 1 1 d . .
C5 C 0.23714(14) -0.04914(14) 0.10402(17) 0.0228(6) Uani 1 1 d . .
H5 H 0.2012 -0.0598 0.0625 0.027 Uiso 1 1 calc R U
C6 C 0.27607(14) -0.09777(14) 0.14903(17) 0.0214(6) Uani 1 1 d . .
C7 C 0.39775(16) -0.00103(15) 0.29101(19) 0.0321(8) Uani 1 1 d . .
H7A H 0.4219 -0.0403 0.3123 0.048 Uiso 1 1 calc R U
H7B H 0.3792 0.0205 0.3296 0.048 Uiso 1 1 calc R U
H7C H 0.4288 0.0285 0.2741 0.048 Uiso 1 1 calc R U
C8 C 0.16811(16) 0.06128(15) 0.00911(18) 0.0289(7) Uani 1 1 d . .
H8A H 0.1234 0.0700 0.0175 0.043 Uiso 1 1 calc R U
H8B H 0.1695 0.0170 -0.0102 0.043 Uiso 1 1 calc R U
H8C H 0.1777 0.0923 -0.0277 0.043 Uiso 1 1 calc R U
C9 C 0.30530(15) -0.21724(14) 0.17400(19) 0.0276(7) Uani 1 1 d . .
H9A H 0.3428 -0.1990 0.2120 0.041 Uiso 1 1 calc R U
H9B H 0.3230 -0.2421 0.1370 0.041 Uiso 1 1 calc R U
H9C H 0.2787 -0.2459 0.1986 0.041 Uiso 1 1 calc R U
C10 C 0.21165(15) 0.18415(14) 0.08381(18) 0.0249(7) Uani 1 1 d . .
H10 H 0.1753 0.1874 0.0408 0.030 Uiso 1 1 calc R U
C11 C 0.24391(15) 0.24209(14) 0.12687(18) 0.0243(7) Uani 1 1 d . .
C12 C 0.22211(17) 0.30678(15) 0.1109(2) 0.0328(8) Uani 1 1 d . .
H12 H 0.1850 0.3162 0.0702 0.039 Uiso 1 1 calc R U
C13 C 0.25668(17) 0.35702(15) 0.1565(2) 0.0337(8) Uani 1 1 d . .
H13 H 0.2429 0.4008 0.1468 0.040 Uiso 1 1 calc R U
C14 C 0.31196(16) 0.34209(15) 0.21686(19) 0.0294(7) Uani 1 1 d . .
H14 H 0.3354 0.3755 0.2481 0.035 Uiso 1 1 calc R U
C15 C 0.33168(15) 0.27605(15) 0.22974(18) 0.0246(7) Uani 1 1 d . .
C16 C 0.39174(15) 0.25332(15) 0.29036(18) 0.0283(7) Uani 1 1 d . .
H16A H 0.4336 0.2592 0.2728 0.034 Uiso 1 1 calc R U
H16B H 0.3953 0.2792 0.3369 0.034 Uiso 1 1 calc R U
C18 C 0.18453(15) -0.23450(15) 0.05863(19) 0.0269(7) Uani 1 1 d . .
H18 H 0.2103 -0.2710 0.0801 0.032 Uiso 1 1 calc R U
C19 C 0.12160(15) -0.24176(15) 0.00068(18) 0.0273(7) Uani 1 1 d . .
C20 C 0.09462(16) -0.29920(16) -0.03331(19) 0.0310(7) Uani 1 1 d . .
C21 C 0.03148(18) -0.28947(18) -0.0942(2) 0.0373(8) Uani 1 1 d . .
C22 C 0.01155(18) -0.22605(19) -0.1024(2) 0.0403(9) Uani 1 1 d . .
H22 H -0.0295 -0.2123 -0.1348 0.048 Uiso 1 1 calc R U
C23 C 0.12355(19) -0.36741(16) -0.0137(2) 0.0396(9) Uani 1 1 d . .
H23A H 0.1688 -0.3639 0.0191 0.059 Uiso 1 1 calc R U
H23B H 0.1258 -0.3903 -0.0601 0.059 Uiso 1 1 calc R U
H23C H 0.0945 -0.3915 0.0125 0.059 Uiso 1 1 calc R U
C24 C -0.0030(2) -0.3466(2) -0.1405(2) 0.0544(11) Uani 1 1 d . .
H24A H -0.0441 -0.3316 -0.1756 0.082 Uiso 1 1 calc R U
H24B H -0.0146 -0.3795 -0.1067 0.082 Uiso 1 1 calc R U
H24C H 0.0273 -0.3657 -0.1690 0.082 Uiso 1 1 calc R U
C25 C 0.02796(15) -0.14382(15) 0.02955(19) 0.0296(7) Uani 1 1 d . .
C26 C -0.01844(16) -0.18469(16) 0.05484(19) 0.0311(7) Uani 1 1 d . .
H26 H -0.0281 -0.2265 0.0332 0.037 Uiso 1 1 calc R U
C27 C -0.05028(17) -0.16403(18) 0.1115(2) 0.0357(8) Uani 1 1 d . .
H27 H -0.0810 -0.1919 0.1278 0.043 Uiso 1 1 calc R U
C28 C -0.03654(17) -0.1022(2) 0.1440(2) 0.0428(9) Uani 1 1 d . .
H28 H -0.0579 -0.0885 0.1823 0.051 Uiso 1 1 calc R U
C29 C 0.00857(19) -0.0608(2) 0.1201(3) 0.0532(11) Uani 1 1 d . .
H29 H 0.0179 -0.0190 0.1421 0.064 Uiso 1 1 calc R U
C30 C 0.04031(18) -0.08151(18) 0.0628(3) 0.0488(11) Uani 1 1 d . .
H30 H 0.0705 -0.0530 0.0464 0.059 Uiso 1 1 calc R U
C31 C 0.12577(19) 0.09067(19) 0.2665(2) 0.0412(9) Uani 1 1 d . .
C32 C 0.41248(18) 0.05840(19) 0.0477(2) 0.0400(9) Uani 1 1 d . .
N1 N 0.29737(12) 0.22808(12) 0.18566(15) 0.0235(6) Uani 1 1 d . .
N2 N 0.23795(12) 0.12829(11) 0.11062(14) 0.0219(5) Uani 1 1 d . .
N3 N 0.21915(12) 0.06813(11) 0.08139(15) 0.0236(6) Uani 1 1 d . .
N4 N 0.30562(11) 0.03135(11) 0.18482(14) 0.0208(5) Uani 1 1 d . .
N5 N 0.32953(12) -0.08301(12) 0.20923(15) 0.0238(6) Uani 1 1 d . .
N6 N 0.26193(12) -0.16354(12) 0.13489(14) 0.0232(5) Uani 1 1 d . .
N7 N 0.20335(12) -0.17490(12) 0.07926(15) 0.0256(6) Uani 1 1 d . .
O1 O 0.38254(11) 0.18498(11) 0.30591(13) 0.0292(5) Uani 1 1 d . .
H1 H 0.4150(18) 0.1703(17) 0.337(2) 0.035 Uiso 1 1 d . U
O11 O 0.25241(11) 0.12310(10) 0.28975(14) 0.0330(5) Uani 1 1 d . .
O12 O 0.21060(13) 0.09072(18) 0.40022(16) 0.0663(9) Uani 1 1 d . .
O13 O 0.22518(18) 0.00804(13) 0.3062(2) 0.0840(12) Uani 1 1 d . .
O21 O 0.41419(10) 0.12538(10) 0.17208(13) 0.0299(5) Uani 1 1 d . .
O22 O 0.38399(12) 0.18318(12) 0.05062(15) 0.0456(7) Uani 1 1 d . .
O23 O 0.50124(11) 0.14653(12) 0.10232(14) 0.0383(6) Uani 1 1 d . .
F11 F 0.12160(12) 0.07760(14) 0.19260(14) 0.0705(8) Uani 1 1 d . .
F12 F 0.08092(12) 0.05222(12) 0.28948(16) 0.0669(7) Uani 1 1 d . .
F13 F 0.10708(10) 0.15234(11) 0.27183(13) 0.0520(6) Uani 1 1 d . .
F21 F 0.43664(13) 0.05726(14) -0.01385(15) 0.0769(9) Uani 1 1 d . .
F22 F 0.44170(13) 0.00934(11) 0.09424(17) 0.0701(8) Uani 1 1 d . .
F23 F 0.34583(10) 0.04566(11) 0.02624(12) 0.0503(6) Uani 1 1 d . .
P1 P 0.07248(4) -0.17012(4) -0.04431(5) 0.0327(2) Uani 1 1 d . .
S1 S 0.21331(5) 0.07546(4) 0.32378(6) 0.0394(2) Uani 1 1 d . .
S2 S 0.42935(4) 0.13727(4) 0.09837(5) 0.02793(19) Uani 1 1 d . .
Zn1 Zn 0.31923(2) 0.12977(2) 0.21447(2) 0.02194(11) Uani 1 1 d . .

loop_
_atom_site_aniso_label
_atom_site_aniso_U_11
_atom_site_aniso_U_22
_atom_site_aniso_U_33
_atom_site_aniso_U_23
_atom_site_aniso_U_13
_atom_site_aniso_U_12
C2 0.0221(14) 0.0210(15) 0.0245(17) 0.0014(12) 0.0036(12) 0.0007(12)
C4 0.0189(14) 0.0226(15) 0.0183(15) 0.0021(12) 0.0038(12) 0.0003(11)
C5 0.0227(15) 0.0204(15) 0.0233(17) -0.0003(12) 0.0011(12) -0.0037(12)
C6 0.0221(15) 0.0197(15) 0.0235(16) -0.0009(12) 0.0077(13) -0.0032(12)
C7 0.0326(17) 0.0211(16) 0.035(2) 0.0016(14) -0.0072(15) 0.0023(13)
C8 0.0334(17) 0.0243(16) 0.0221(17) -0.0007(13) -0.0071(14) -0.0028(13)
C9 0.0290(16) 0.0167(15) 0.0372(19) 0.0014(13) 0.0080(14) 0.0019(12)
C10 0.0224(15) 0.0203(15) 0.0280(17) 0.0007(13) -0.0020(13) 0.0020(12)
C11 0.0276(16) 0.0210(15) 0.0233(17) 0.0018(12) 0.0040(13) 0.0003(12)
C12 0.0407(19) 0.0250(17) 0.0304(19) 0.0023(14) 0.0038(15) 0.0052(14)
C13 0.044(2) 0.0180(16) 0.041(2) 0.0002(14) 0.0149(16) 0.0025(14)
C14 0.0394(18) 0.0209(15) 0.0314(19) -0.0074(13) 0.0155(15) -0.0051(13)
C15 0.0291(16) 0.0236(16) 0.0239(17) -0.0031(13) 0.0120(13) -0.0062(12)
C16 0.0287(16) 0.0291(17) 0.0267(18) -0.0076(14) 0.0057(14) -0.0070(13)
C18 0.0272(16) 0.0218(16) 0.0344(19) -0.0020(13) 0.0129(14) -0.0028(12)
C19 0.0302(17) 0.0285(17) 0.0262(17) -0.0030(13) 0.0127(14) -0.0079(13)
C20 0.0360(18) 0.0312(18) 0.0293(19) -0.0073(14) 0.0145(15) -0.0116(14)
C21 0.045(2) 0.043(2) 0.0268(19) -0.0074(15) 0.0141(16) -0.0207(17)
C22 0.0375(19) 0.056(2) 0.0250(19) 0.0037(17) 0.0022(15) -0.0121(17)
C23 0.047(2) 0.0286(18) 0.048(2) -0.0169(16) 0.0208(18) -0.0138(16)
C24 0.061(3) 0.063(3) 0.035(2) -0.014(2) 0.0040(19) -0.027(2)
C25 0.0241(16) 0.0291(17) 0.0318(19) 0.0054(14) -0.0012(13) 0.0000(13)
C26 0.0315(17) 0.0267(17) 0.0321(19) 0.0077(14) 0.0015(14) 0.0020(14)
C27 0.0315(17) 0.042(2) 0.032(2) 0.0106(16) 0.0048(15) 0.0073(15)
C28 0.0316(19) 0.061(2) 0.032(2) -0.0091(18) -0.0005(16) 0.0070(17)
C29 0.040(2) 0.052(2) 0.064(3) -0.029(2) 0.005(2) -0.0078(18)
C30 0.0308(19) 0.038(2) 0.077(3) -0.010(2) 0.0118(19) -0.0123(16)
C31 0.047(2) 0.043(2) 0.035(2) -0.0087(17) 0.0118(17) -0.0199(17)
C32 0.0358(19) 0.045(2) 0.042(2) -0.0134(18) 0.0154(17) -0.0092(16)
N1 0.0245(13) 0.0203(13) 0.0245(14) 0.0012(11) 0.0031(11) -0.0012(10)
N2 0.0237(12) 0.0169(12) 0.0234(14) -0.0014(10) 0.0021(10) -0.0010(10)
N3 0.0239(13) 0.0173(12) 0.0261(15) 0.0003(10) -0.0011(11) 0.0005(10)
N4 0.0177(12) 0.0183(12) 0.0243(14) -0.0005(10) 0.0008(10) -0.0001(10)
N5 0.0251(13) 0.0180(13) 0.0266(15) 0.0011(10) 0.0025(11) 0.0018(10)
N6 0.0265(13) 0.0189(13) 0.0234(14) 0.0002(10) 0.0038(11) -0.0021(10)
N7 0.0264(13) 0.0217(13) 0.0289(15) -0.0005(11) 0.0069(11) -0.0041(10)
O1 0.0277(12) 0.0270(12) 0.0277(13) -0.0016(10) -0.0041(10) -0.0011(9)
O11 0.0319(12) 0.0296(12) 0.0405(14) -0.0043(10) 0.0146(11) -0.0003(9)
O12 0.0440(16) 0.124(3) 0.0332(16) 0.0168(17) 0.0142(13) 0.0247(17)
O13 0.105(3) 0.0293(15) 0.149(4) 0.0343(18) 0.092(3) 0.0244(15)
O21 0.0270(11) 0.0316(12) 0.0303(13) -0.0033(10) 0.0054(10) -0.0028(9)
O22 0.0387(14) 0.0422(15) 0.0484(16) 0.0144(12) -0.0050(12) -0.0011(11)
O23 0.0267(12) 0.0500(15) 0.0380(14) -0.0048(11) 0.0071(10) -0.0120(10)
F11 0.0585(15) 0.104(2) 0.0508(16) -0.0301(14) 0.0162(12) -0.0333(14)
F12 0.0598(15) 0.0675(16) 0.0824(19) -0.0158(14) 0.0347(14) -0.0343(13)
F13 0.0414(12) 0.0540(14) 0.0567(15) 0.0066(11) 0.0034(10) 0.0099(10)
F21 0.0805(17) 0.104(2) 0.0621(17) -0.0494(16) 0.0495(15) -0.0491(16)
F22 0.0790(17) 0.0328(12) 0.088(2) -0.0171(13) -0.0014(15) 0.0070(12)
F23 0.0419(12) 0.0637(15) 0.0451(13) -0.0203(11) 0.0096(10) -0.0268(11)
P1 0.0331(5) 0.0326(5) 0.0318(5) 0.0050(4) 0.0067(4) -0.0067(4)
S1 0.0422(5) 0.0357(5) 0.0458(6) 0.0132(4) 0.0214(4) 0.0124(4)
S2 0.0232(4) 0.0290(4) 0.0290(4) -0.0001(3) 0.0008(3) -0.0058(3)
Zn1 0.02187(18) 0.01777(18) 0.0228(2) -0.00110(14) -0.00160(14) 0.00031(13)

loop_
_atom_type_symbol
_atom_type_description
_atom_type_scat_dispersion_real
_atom_type_scat_dispersion_imag
_atom_type_scat_source
C C 0.0033 0.0016 'International Tables Vol C Tables 4.2.6.8 and 6.1.1.4'
H H 0.0000 0.0000 'International Tables Vol C Tables 4.2.6.8 and 6.1.1.4'
N N 0.0061 0.0033 'International Tables Vol C Tables 4.2.6.8 and 6.1.1.4'
O O 0.0106 0.0060 'International Tables Vol C Tables 4.2.6.8 and 6.1.1.4'
F F 0.0171 0.0103 'International Tables Vol C Tables 4.2.6.8 and 6.1.1.4'
P P 0.1023 0.0942 'International Tables Vol C Tables 4.2.6.8 and 6.1.1.4'
S S 0.1246 0.1234 'International Tables Vol C Tables 4.2.6.8 and 6.1.1.4'
Zn Zn 0.2839 1.4301 'International Tables Vol C Tables 4.2.6.8 and 6.1.1.4'

loop_
_geom_angle_atom_site_label_1
_geom_angle_atom_site_label_2
_geom_angle_atom_site_label_3
_geom_angle
N5 C2 N4 125.9(3)
N5 C2 C7 117.9(3)
N4 C2 C7 116.3(3)
N4 C4 C5 122.1(3)
N4 C4 N3 116.1(2)
C5 C4 N3 121.9(3)
C4 C5 C6 116.9(3)
C4 C5 H5 121.6
C6 C5 H5 121.6
N5 C6 N6 116.7(2)
N5 C6 C5 122.4(3)
N6 C6 C5 121.0(3)
C2 C7 H7A 109.5
C2 C7 H7B 109.5
H7A C7 H7B 109.5
C2 C7 H7C 109.5
H7A C7 H7C 109.5
H7B C7 H7C 109.5
N3 C8 H8A 109.5
N3 C8 H8B 109.5
H8A C8 H8B 109.5
N3 C8 H8C 109.5
H8A C8 H8C 109.5
H8B C8 H8C 109.5
N6 C9 H9A 109.5
N6 C9 H9B 109.5
H9A C9 H9B 109.5
N6 C9 H9C 109.5
H9A C9 H9C 109.5
H9B C9 H9C 109.5
N2 C10 C11 114.3(3)
N2 C10 H10 122.9
C11 C10 H10 122.9
N1 C11 C12 121.0(3)
N1 C11 C10 114.6(2)
C12 C11 C10 124.4(3)
C13 C12 C11 118.6(3)
C13 C12 H12 120.7
C11 C12 H12 120.7
C12 C13 C14 119.9(3)
C12 C13 H13 120.0
C14 C13 H13 120.0
C13 C14 C15 118.7(3)
C13 C14 H14 120.6
C15 C14 H14 120.6
N1 C15 C14 120.6(3)
N1 C15 C16 115.0(3)
C14 C15 C16 124.3(3)
O1 C16 C15 108.6(2)
O1 C16 H16A 110.0
C15 C16 H16A 110.0
O1 C16 H16B 110.0
C15 C16 H16B 110.0
H16A C16 H16B 108.3
N7 C18 C19 116.7(3)
N7 C18 H18 121.7
C19 C18 H18 121.7
C20 C19 C18 126.7(3)
C20 C19 P1 111.1(2)
C18 C19 P1 121.8(2)
C19 C20 C21 113.5(3)
C19 C20 C23 125.8(3)
C21 C20 C23 120.7(3)
C22 C21 C20 113.0(3)
C22 C21 C24 126.2(4)
C20 C21 C24 120.8(3)
C21 C22 P1 113.0(3)
C21 C22 H22 123.5
P1 C22 H22 123.5
C20 C23 H23A 109.5
C20 C23 H23B 109.5
H23A C23 H23B 109.5
C20 C23 H23C 109.5
H23A C23 H23C 109.5
H23B C23 H23C 109.5
C21 C24 H24A 109.5
C21 C24 H24B 109.5
H24A C24 H24B 109.5
C21 C24 H24C 109.5
H24A C24 H24C 109.5
H24B C24 H24C 109.5
C30 C25 C26 117.6(3)
C30 C25 P1 120.1(3)
C26 C25 P1 122.3(3)
C27 C26 C25 121.1(3)
C27 C26 H26 119.5
C25 C26 H26 119.5
C28 C27 C26 120.1(3)
C28 C27 H27 120.0
C26 C27 H27 120.0
C29 C28 C27 120.2(4)
C29 C28 H28 119.9
C27 C28 H28 119.9
C28 C29 C30 119.7(4)
C28 C29 H29 120.2
C30 C29 H29 120.2
C25 C30 C29 121.4(4)
C25 C30 H30 119.3
C29 C30 H30 119.3
F13 C31 F12 107.9(3)
F13 C31 F11 107.9(3)
F12 C31 F11 107.6(3)
F13 C31 S1 111.8(2)
F12 C31 S1 111.1(3)
F11 C31 S1 110.4(3)
F21 C32 F23 107.6(3)
F21 C32 F22 108.5(3)
F23 C32 F22 107.6(3)
F21 C32 S2 111.9(3)
F23 C32 S2 111.7(2)
F22 C32 S2 109.5(3)
C15 N1 C11 121.1(3)
C15 N1 Zn1 119.9(2)
C11 N1 Zn1 118.66(19)
C10 N2 N3 126.5(2)
C10 N2 Zn1 117.86(19)
N3 N2 Zn1 115.67(17)
N2 N3 C4 115.1(2)
N2 N3 C8 120.5(2)
C4 N3 C8 124.4(2)
C2 N4 C4 116.6(2)
C2 N4 Zn1 125.2(2)
C4 N4 Zn1 118.05(18)
C2 N5 C6 116.1(2)
C6 N6 N7 113.7(2)
C6 N6 C9 123.8(2)
N7 N6 C9 122.5(2)
C18 N7 N6 120.5(3)
C16 O1 Zn1 115.89(18)
C16 O1 H1 112(3)
Zn1 O1 H1 125(3)
S1 O11 Zn1 142.11(14)
S2 O21 Zn1 133.65(13)
C22 P1 C19 88.92(16)
C22 P1 C25 102.51(16)
C19 P1 C25 102.46(14)
O12 S1 O13 117.8(2)
O12 S1 O11 113.87(18)
O13 S1 O11 113.74(15)
O12 S1 C31 104.67(16)
O13 S1 C31 102.9(2)
O11 S1 C31 101.22(15)
O22 S2 O21 114.34(15)
O22 S2 O23 115.78(15)
O21 S2 O23 113.61(14)
O22 S2 C32 104.53(17)
O21 S2 C32 104.73(16)
O23 S2 C32 101.83(15)
N4 Zn1 N1 148.59(10)
N4 Zn1 O11 92.10(9)
N1 Zn1 O11 95.17(9)
N4 Zn1 O1 136.11(9)
N1 Zn1 O1 75.13(9)
O11 Zn1 O1 84.18(9)
N4 Zn1 N2 74.82(9)
N1 Zn1 N2 74.16(9)
O11 Zn1 N2 94.69(9)
O1 Zn1 N2 149.03(8)
N4 Zn1 O21 86.91(9)
N1 Zn1 O21 95.90(9)
O11 Zn1 O21 160.25(9)
O1 Zn1 O21 82.93(8)
N2 Zn1 O21 104.04(9)

loop_
_geom_bond_atom_site_label_1
_geom_bond_atom_site_label_2
_geom_bond_distance
C2 N5 1.323(4)
C2 N4 1.345(4)
C2 C7 1.488(4)
C4 N4 1.359(4)
C4 C5 1.364(4)
C4 N3 1.397(4)
C5 C6 1.387(4)
C5 H5 0.9300
C6 N5 1.361(4)
C6 N6 1.368(4)
C7 H7A 0.9600
C7 H7B 0.9600
C7 H7C 0.9600
C8 N3 1.454(4)
C8 H8A 0.9600
C8 H8B 0.9600
C8 H8C 0.9600
C9 N6 1.460(4)
C9 H9A 0.9600
C9 H9B 0.9600
C9 H9C 0.9600
C10 N2 1.288(4)
C10 C11 1.464(4)
C10 H10 0.9300
C11 N1 1.343(4)
C11 C12 1.385(4)
C12 C13 1.381(5)
C12 H12 0.9300
C13 C14 1.386(5)
C13 H13 0.9300
C14 C15 1.393(4)
C14 H14 0.9300
C15 N1 1.333(4)
C15 C16 1.491(4)
C16 O1 1.427(4)
C16 H16A 0.9700
C16 H16B 0.9700
C18 N7 1.288(4)
C18 C19 1.440(4)
C18 H18 0.9300
C19 C20 1.360(4)
C19 P1 1.826(3)
C20 C21 1.477(5)
C20 C23 1.503(5)
C21 C22 1.338(5)
C21 C24 1.491(5)
C22 P1 1.803(3)
C22 H22 0.9300
C23 H23A 0.9600
C23 H23B 0.9600
C23 H23C 0.9600
C24 H24A 0.9600
C24 H24B 0.9600
C24 H24C 0.9600
C25 C30 1.387(5)
C25 C26 1.395(4)
C25 P1 1.835(4)
C26 C27 1.381(5)
C26 H26 0.9300
C27 C28 1.375(5)
C27 H27 0.9300
C28 C29 1.371(6)
C28 H28 0.9300
C29 C30 1.389(6)
C29 H29 0.9300
C30 H30 0.9300
C31 F13 1.309(4)
C31 F12 1.323(4)
C31 F11 1.329(4)
C31 S1 1.838(4)
C32 F21 1.300(4)
C32 F23 1.326(4)
C32 F22 1.336(5)
C32 S2 1.823(4)
N1 Zn1 2.070(2)
N2 N3 1.340(3)
N2 Zn1 2.163(2)
N4 Zn1 2.057(2)
N6 N7 1.368(3)
O1 Zn1 2.133(2)
O1 H1 0.80(4)
O11 S1 1.459(2)
O11 Zn1 2.112(2)
O12 S1 1.412(3)
O13 S1 1.428(3)
O21 S2 1.438(2)
O21 Zn1 2.209(2)
O22 S2 1.431(2)
O23 S2 1.439(2)
